data_7226927
loop_
_publ_author_name
'Perera, M. D.'
'Desper, J.'
'Sinha, A. S.'
'Aaker\"oy, C. B.'

_publ_section_title
;
 Impact and importance of electrostatic potential calculations for
 predicting structural patterns of hydrogen and halogen bonding
;
_journal_issue 44
_journal_name_full CrystEngComm
_journal_page_first 8631
_journal_paper_doi 10.1039/C6CE02089E
_journal_volume 18
_journal_year 2016
_chemical_formula_moiety 'C10 H7 N3'
_chemical_formula_sum 'C10 H7 N3'
_chemical_formula_weight 169.19
_chemical_name_systematic
;
Mp-p1b-H10 [1,2,3]Triazolo[1,5-a]quinoline
;
_space_group_IT_number 15
_symmetry_cell_setting monoclinic
_symmetry_space_group_name_Hall '-C 2yc'
_symmetry_space_group_name_H-M 'C 1 2/c 1'
_atom_sites_solution_hydrogens geom
_atom_sites_solution_primary direct
_atom_sites_solution_secondary difmap
_audit_creation_method SHELXL-97
_audit_update_record
;
2016-09-27 deposited with the CCDC.
2016-10-17 downloaded from the CCDC.
;
_cell_angle_alpha 90.00
_cell_angle_beta 93.861(4)
_cell_angle_gamma 90.00
_cell_formula_units_Z 24
_cell_length_a 10.9465(10)
_cell_length_b 8.6731(8)
_cell_length_c 50.527(5)
_cell_measurement_reflns_used 3054
_cell_measurement_temperature 120(2)
_cell_measurement_theta_max 27.28
_cell_measurement_theta_min 3.00
_cell_volume 4786.2(8)
_computing_cell_refinement 'Bruker SAINT'
_computing_data_collection 'Bruker APEX2'
_computing_data_reduction 'Bruker SAINT'
_computing_molecular_graphics 'Bruker SHELXTL'
_computing_publication_material 'Bruker SHELXTL'
_computing_structure_refinement 'SHELXL-97 (Sheldrick, 2008)'
_computing_structure_solution 'SHELXS-97 (Sheldrick, 2008)'
_diffrn_ambient_temperature 120(2)
_diffrn_measured_fraction_theta_full 0.976
_diffrn_measured_fraction_theta_max 0.926
_diffrn_measurement_device_type 'Bruker APEX-II CCD'
_diffrn_measurement_method '\f and \w scans'
_diffrn_radiation_monochromator graphite
_diffrn_radiation_source 'fine-focus sealed tube'
_diffrn_radiation_type MoK\a
_diffrn_radiation_wavelength 0.71073
_diffrn_reflns_av_R_equivalents 0.0823
_diffrn_reflns_av_sigmaI/netI 0.0909
_diffrn_reflns_limit_h_max 13
_diffrn_reflns_limit_h_min -15
_diffrn_reflns_limit_k_max 12
_diffrn_reflns_limit_k_min -11
_diffrn_reflns_limit_l_max 68
_diffrn_reflns_limit_l_min -68
_diffrn_reflns_number 21202
_diffrn_reflns_theta_full 27.50
_diffrn_reflns_theta_max 30.03
_diffrn_reflns_theta_min 3.04
_exptl_absorpt_coefficient_mu 0.089
_exptl_absorpt_correction_T_max 0.9929
_exptl_absorpt_correction_T_min 0.9771
_exptl_absorpt_correction_type multi-scan
_exptl_absorpt_process_details SADABS
_exptl_crystal_colour orange
_exptl_crystal_density_diffrn 1.409
_exptl_crystal_density_method 'not measured'
_exptl_crystal_description plate
_exptl_crystal_F_000 2112
_exptl_crystal_size_max 0.26
_exptl_crystal_size_mid 0.24
_exptl_crystal_size_min 0.08
_refine_diff_density_max 0.616
_refine_diff_density_min -0.279
_refine_diff_density_rms 0.057
_refine_ls_extinction_method none
_refine_ls_goodness_of_fit_ref 1.065
_refine_ls_hydrogen_treatment mixed
_refine_ls_matrix_type full
_refine_ls_number_parameters 352
_refine_ls_number_reflns 6479
_refine_ls_number_restraints 0
_refine_ls_restrained_S_all 1.065
_refine_ls_R_factor_all 0.1308
_refine_ls_R_factor_gt 0.0697
_refine_ls_shift/su_max 0.001
_refine_ls_shift/su_mean 0.000
_refine_ls_structure_factor_coef Fsqd
_refine_ls_weighting_details 'calc w=1/[\s^2^(Fo^2^)+(0.1000P)^2^+0.0000P] where P=(Fo^2^+2Fc^2^)/3'
_refine_ls_weighting_scheme calc
_refine_ls_wR_factor_gt 0.1808
_refine_ls_wR_factor_ref 0.2101
_reflns_number_gt 3499
_reflns_number_total 6479
_reflns_threshold_expression >2sigma(I)
_cod_data_source_file c6ce02089e2.cif
_cod_data_source_block A1
_cod_depositor_comments
;
The following automatic conversions were performed:

'_symmetry_cell_setting' value 'Monoclinic' changed to 'monoclinic'
according to
/usr/data/users/saulius/crontab/automatic-downloads/rss-feeds/RSC/lib/dictionaries/cif_core.dic
dictionary named 'cif_core.dic' version 2.4.2 from 2011-04-26.

Automatic conversion script
Id: cif_fix_values 4268 2015-11-12 08:31:59Z antanas 

 Adding full bibliography for 7226924--7226932.cif.
;
_cod_original_sg_symbol_H-M C2/c
_cod_database_code 7226927

loop_
_symmetry_equiv_pos_as_xyz
'x, y, z'
'-x, y, -z+1/2'
'x+1/2, y+1/2, z'
'-x+1/2, y+1/2, -z+1/2'
'-x, -y, -z'
'x, -y, z-1/2'
'-x+1/2, -y+1/2, -z'
'x+1/2, -y+1/2, z-1/2'

loop_
_atom_site_label
_atom_site_type_symbol
_atom_site_fract_x
_atom_site_fract_y
_atom_site_fract_z
_atom_site_U_iso_or_equiv
_atom_site_adp_type
_atom_site_occupancy
_atom_site_symmetry_multiplicity
_atom_site_calc_flag
_atom_site_refinement_flags
N11_1 N 0.46307(17) 0.5322(2) 0.63742(3) 0.0320(4) Uani 1 1 d .
N12_1 N 0.53343(19) 0.6525(2) 0.63031(4) 0.0402(5) Uani 1 1 d .
N13_1 N 0.5137(2) 0.6679(3) 0.60450(4) 0.0465(5) Uani 1 1 d .
C14_1 C 0.4319(2) 0.5620(3) 0.59514(5) 0.0446(6) Uani 1 1 d .
H14_1 H 0.4023 0.5513 0.5771 0.053 Uiso 1 1 calc R
C15_1 C 0.3979(2) 0.4715(3) 0.61582(4) 0.0347(5) Uani 1 1 d .
C16_1 C 0.3173(2) 0.3451(3) 0.61978(5) 0.0373(5) Uani 1 1 d .
H16_1 H 0.2700 0.3013 0.6052 0.045 Uiso 1 1 calc R
C17_1 C 0.3094(2) 0.2890(3) 0.64450(4) 0.0345(5) Uani 1 1 d .
H17_1 H 0.2562 0.2047 0.6472 0.041 Uiso 1 1 calc R
C18_1 C 0.3794(2) 0.3538(2) 0.66698(4) 0.0314(5) Uani 1 1 d .
C19_1 C 0.3705(2) 0.3013(3) 0.69298(5) 0.0370(5) Uani 1 1 d .
H19_1 H 0.3186 0.2164 0.6961 0.044 Uiso 1 1 calc R
C20_1 C 0.4350(2) 0.3697(3) 0.71397(5) 0.0381(5) Uani 1 1 d .
H20_1 H 0.4270 0.3324 0.7314 0.046 Uiso 1 1 calc R
C21_1 C 0.5125(2) 0.4944(3) 0.70980(4) 0.0372(5) Uani 1 1 d .
H21_1 H 0.5571 0.5415 0.7244 0.045 Uiso 1 1 calc R
C22_1 C 0.5241(2) 0.5485(3) 0.68450(4) 0.0335(5) Uani 1 1 d .
H22_1 H 0.5773 0.6323 0.6815 0.040 Uiso 1 1 calc R
C23_1 C 0.45715(19) 0.4796(2) 0.66333(4) 0.0286(5) Uani 1 1 d .
N11_2 N 0.16135(17) 0.4378(2) 0.51179(4) 0.0338(4) Uani 1 1 d .
N12_2 N 0.21950(19) 0.5336(2) 0.52945(4) 0.0413(5) Uani 1 1 d .
N13_2 N 0.1938(2) 0.4848(3) 0.55321(4) 0.0468(5) Uani 1 1 d .
C14_2 C 0.1197(2) 0.3592(3) 0.55078(5) 0.0433(6) Uani 1 1 d .
H14_2 H 0.0887 0.3035 0.5651 0.052 Uiso 1 1 calc R
C15_2 C 0.0970(2) 0.3258(3) 0.52439(5) 0.0360(5) Uani 1 1 d .
C16_2 C 0.0303(2) 0.2139(3) 0.50865(5) 0.0397(6) Uani 1 1 d .
H16_2 H -0.0150 0.1359 0.5168 0.048 Uiso 1 1 calc R
C17_2 C 0.0322(2) 0.2200(3) 0.48202(5) 0.0384(6) Uani 1 1 d .
H17_2 H -0.0102 0.1433 0.4716 0.046 Uiso 1 1 calc R
C18_2 C 0.0968(2) 0.3393(2) 0.46892(5) 0.0349(5) Uani 1 1 d .
C19_2 C 0.0965(2) 0.3526(3) 0.44141(5) 0.0441(6) Uani 1 1 d .
H19_2 H 0.0547 0.2776 0.4305 0.053 Uiso 1 1 calc R
C20_2 C 0.1558(3) 0.4723(3) 0.42982(5) 0.0503(7) Uani 1 1 d .
H20_2 H 0.1545 0.4795 0.4110 0.060 Uiso 1 1 calc R
C21_2 C 0.2176(3) 0.5825(3) 0.44547(5) 0.0486(6) Uani 1 1 d .
H21_2 H 0.2575 0.6653 0.4373 0.058 Uiso 1 1 calc R
C22_2 C 0.2216(2) 0.5736(3) 0.47244(5) 0.0408(6) Uani 1 1 d .
H22_2 H 0.2644 0.6492 0.4830 0.049 Uiso 1 1 calc R
C23_2 C 0.1621(2) 0.4518(2) 0.48427(4) 0.0338(5) Uani 1 1 d .
N11_3 N 0.28864(17) 0.8242(2) 0.29645(4) 0.0331(4) Uani 1 1 d .
N12_3 N 0.21618(19) 0.7390(2) 0.27933(4) 0.0431(5) Uani 1 1 d .
N13_3 N 0.2258(2) 0.7969(2) 0.25560(4) 0.0487(6) Uani 1 1 d .
C14_3 C 0.3037(3) 0.9189(3) 0.25723(5) 0.0460(6) Uani 1 1 d .
H14_3 H 0.3257 0.9801 0.2427 0.055 Uiso 1 1 calc R
C15_3 C 0.3459(2) 0.9399(2) 0.28318(5) 0.0373(5) Uani 1 1 d .
C16_3 C 0.4221(2) 1.0437(3) 0.29812(5) 0.0422(6) Uani 1 1 d .
H16_3 H 0.4632 1.1238 0.2895 0.051 Uiso 1 1 calc R
C17_3 C 0.4364(2) 1.0287(3) 0.32467(5) 0.0401(6) Uani 1 1 d .
H17_3 H 0.4862 1.1005 0.3347 0.048 Uiso 1 1 calc R
C18_3 C 0.3776(2) 0.9057(3) 0.33828(4) 0.0355(5) Uani 1 1 d .
C19_3 C 0.3909(2) 0.8857(3) 0.36574(5) 0.0471(6) Uani 1 1 d .
H19_3 H 0.4403 0.9555 0.3763 0.056 Uiso 1 1 calc R
C20_3 C 0.3334(3) 0.7664(3) 0.37771(5) 0.0563(8) Uani 1 1 d .
H20_3 H 0.3429 0.7547 0.3964 0.068 Uiso 1 1 calc R
C21_3 C 0.2615(3) 0.6626(3) 0.36266(6) 0.0544(7) Uani 1 1 d .
H21_3 H 0.2228 0.5801 0.3712 0.065 Uiso 1 1 calc R
C22_3 C 0.2459(2) 0.6780(3) 0.33571(5) 0.0428(6) Uani 1 1 d .
H22_3 H 0.1972 0.6064 0.3254 0.051 Uiso 1 1 calc R
C23_3 C 0.3026(2) 0.8001(2) 0.32363(4) 0.0329(5) Uani 1 1 d .

loop_
_atom_site_aniso_label
_atom_site_aniso_U_11
_atom_site_aniso_U_22
_atom_site_aniso_U_33
_atom_site_aniso_U_23
_atom_site_aniso_U_13
_atom_site_aniso_U_12
N11_1 0.0296(10) 0.0301(9) 0.0358(10) -0.0013(7) -0.0008(7) -0.0053(7)
N12_1 0.0409(12) 0.0404(11) 0.0390(11) 0.0049(8) 0.0003(8) -0.0140(9)
N13_1 0.0446(13) 0.0544(13) 0.0396(12) 0.0057(9) -0.0034(9) -0.0144(10)
C14_1 0.0427(15) 0.0512(15) 0.0391(13) 0.0012(11) -0.0022(10) -0.0089(12)
C15_1 0.0301(12) 0.0379(12) 0.0352(12) -0.0062(9) -0.0042(9) -0.0005(9)
C16_1 0.0329(13) 0.0351(12) 0.0428(14) -0.0092(10) -0.0048(9) -0.0033(10)
C17_1 0.0267(12) 0.0300(11) 0.0464(14) -0.0039(9) -0.0005(9) -0.0031(9)
C18_1 0.0270(12) 0.0248(10) 0.0424(13) -0.0032(9) 0.0016(9) 0.0025(8)
C19_1 0.0328(13) 0.0323(12) 0.0459(14) 0.0030(10) 0.0031(10) 0.0004(10)
C20_1 0.0371(14) 0.0403(13) 0.0369(13) 0.0037(10) 0.0015(9) 0.0018(10)
C21_1 0.0363(13) 0.0376(12) 0.0370(13) -0.0066(10) -0.0033(9) 0.0050(10)
C22_1 0.0302(12) 0.0290(11) 0.0410(13) -0.0035(9) 0.0002(9) -0.0003(9)
C23_1 0.0244(11) 0.0262(10) 0.0351(12) -0.0014(8) 0.0011(8) 0.0034(8)
N11_2 0.0283(10) 0.0306(10) 0.0420(11) 0.0016(8) -0.0006(8) -0.0031(8)
N12_2 0.0372(12) 0.0443(12) 0.0417(11) -0.0044(9) -0.0038(8) -0.0095(9)
N13_2 0.0456(13) 0.0526(13) 0.0413(12) -0.0005(10) -0.0030(9) -0.0025(10)
C14_2 0.0387(14) 0.0480(15) 0.0428(14) 0.0079(11) -0.0002(10) 0.0020(11)
C15_2 0.0317(13) 0.0308(12) 0.0453(14) 0.0074(10) 0.0006(9) 0.0003(9)
C16_2 0.0330(13) 0.0302(12) 0.0559(16) 0.0047(10) 0.0019(10) -0.0027(10)
C17_2 0.0314(13) 0.0283(11) 0.0550(15) -0.0043(10) -0.0016(10) -0.0036(9)
C18_2 0.0286(12) 0.0303(11) 0.0457(14) -0.0022(9) 0.0010(9) 0.0004(9)
C19_2 0.0435(15) 0.0432(14) 0.0450(14) -0.0090(11) -0.0003(11) -0.0016(11)
C20_2 0.0563(18) 0.0572(17) 0.0383(14) -0.0001(12) 0.0088(11) -0.0018(13)
C21_2 0.0504(17) 0.0454(15) 0.0510(16) 0.0060(12) 0.0102(12) -0.0076(12)
C22_2 0.0397(14) 0.0371(13) 0.0457(14) -0.0014(10) 0.0049(10) -0.0046(10)
C23_2 0.0296(12) 0.0284(11) 0.0432(13) -0.0012(9) 0.0006(9) 0.0005(9)
N11_3 0.0335(11) 0.0250(9) 0.0404(11) -0.0028(8) 0.0006(8) 0.0030(8)
N12_3 0.0414(13) 0.0362(11) 0.0506(13) -0.0107(9) -0.0048(9) 0.0023(9)
N13_3 0.0589(15) 0.0387(12) 0.0475(13) -0.0068(9) -0.0041(10) 0.0113(10)
C14_3 0.0648(18) 0.0319(13) 0.0412(14) 0.0008(10) 0.0034(11) 0.0118(12)
C15_3 0.0451(15) 0.0228(11) 0.0445(14) 0.0009(9) 0.0067(10) 0.0062(9)
C16_3 0.0403(14) 0.0258(11) 0.0614(16) -0.0026(10) 0.0102(11) -0.0028(10)
C17_3 0.0308(13) 0.0343(12) 0.0547(15) -0.0077(10) -0.0009(10) -0.0023(10)
C18_3 0.0301(12) 0.0331(12) 0.0431(13) -0.0034(10) 0.0008(9) 0.0054(9)
C19_3 0.0436(15) 0.0511(15) 0.0458(15) -0.0069(12) -0.0024(11) 0.0110(12)
C20_3 0.063(2) 0.0627(18) 0.0436(15) 0.0114(14) 0.0098(13) 0.0236(15)
C21_3 0.0588(19) 0.0456(16) 0.0609(18) 0.0144(13) 0.0205(13) 0.0075(13)
C22_3 0.0371(14) 0.0338(13) 0.0586(16) 0.0021(11) 0.0107(11) 0.0024(10)
C23_3 0.0255(12) 0.0255(10) 0.0479(14) -0.0021(9) 0.0042(9) 0.0043(9)

loop_
_atom_type_symbol
_atom_type_description
_atom_type_scat_dispersion_real
_atom_type_scat_dispersion_imag
_atom_type_scat_source
C C 0.0033 0.0016 'International Tables Vol C Tables 4.2.6.8 and 6.1.1.4'
H H 0.0000 0.0000 'International Tables Vol C Tables 4.2.6.8 and 6.1.1.4'
N N 0.0061 0.0033 'International Tables Vol C Tables 4.2.6.8 and 6.1.1.4'

loop_
_geom_angle_atom_site_label_1
_geom_angle_atom_site_label_2
_geom_angle_atom_site_label_3
_geom_angle
N12_1 N11_1 C15_1 111.03(18)
N12_1 N11_1 C23_1 124.27(17)
C15_1 N11_1 C23_1 124.69(19)
N13_1 N12_1 N11_1 106.38(17)
N12_1 N13_1 C14_1 109.89(19)
N13_1 C14_1 C15_1 109.2(2)
N13_1 C14_1 H14_1 125.4
C15_1 C14_1 H14_1 125.4
N11_1 C15_1 C14_1 103.4(2)
N11_1 C15_1 C16_1 118.5(2)
C14_1 C15_1 C16_1 138.0(2)
C17_1 C16_1 C15_1 118.98(19)
C17_1 C16_1 H16_1 120.5
C15_1 C16_1 H16_1 120.5
C16_1 C17_1 C18_1 121.7(2)
C16_1 C17_1 H17_1 119.1
C18_1 C17_1 H17_1 119.1
C19_1 C18_1 C23_1 117.20(19)
C19_1 C18_1 C17_1 123.1(2)
C23_1 C18_1 C17_1 119.7(2)
C20_1 C19_1 C18_1 121.4(2)
C20_1 C19_1 H19_1 119.3
C18_1 C19_1 H19_1 119.3
C19_1 C20_1 C21_1 120.3(2)
C19_1 C20_1 H20_1 119.8
C21_1 C20_1 H20_1 119.8
C22_1 C21_1 C20_1 119.9(2)
C22_1 C21_1 H21_1 120.0
C20_1 C21_1 H21_1 120.0
C21_1 C22_1 C23_1 119.4(2)
C21_1 C22_1 H22_1 120.3
C23_1 C22_1 H22_1 120.3
C22_1 C23_1 N11_1 121.8(2)
C22_1 C23_1 C18_1 121.7(2)
N11_1 C23_1 C18_1 116.43(18)
N12_2 N11_2 C15_2 111.18(18)
N12_2 N11_2 C23_2 124.87(18)
C15_2 N11_2 C23_2 123.92(18)
N13_2 N12_2 N11_2 106.54(19)
N12_2 N13_2 C14_2 109.69(19)
N13_2 C14_2 C15_2 109.0(2)
N13_2 C14_2 H14_2 125.5
C15_2 C14_2 H14_2 125.5
C14_2 C15_2 N11_2 103.6(2)
C14_2 C15_2 C16_2 137.7(2)
N11_2 C15_2 C16_2 118.7(2)
C17_2 C16_2 C15_2 119.3(2)
C17_2 C16_2 H16_2 120.4
C15_2 C16_2 H16_2 120.4
C16_2 C17_2 C18_2 121.9(2)
C16_2 C17_2 H17_2 119.1
C18_2 C17_2 H17_2 119.1
C19_2 C18_2 C23_2 117.3(2)
C19_2 C18_2 C17_2 123.3(2)
C23_2 C18_2 C17_2 119.4(2)
C20_2 C19_2 C18_2 121.1(2)
C20_2 C19_2 H19_2 119.4
C18_2 C19_2 H19_2 119.4
C19_2 C20_2 C21_2 120.2(2)
C19_2 C20_2 H20_2 119.9
C21_2 C20_2 H20_2 119.9
C22_2 C21_2 C20_2 120.8(2)
C22_2 C21_2 H21_2 119.6
C20_2 C21_2 H21_2 119.6
C21_2 C22_2 C23_2 119.1(2)
C21_2 C22_2 H22_2 120.4
C23_2 C22_2 H22_2 120.4
N11_2 C23_2 C22_2 121.8(2)
N11_2 C23_2 C18_2 116.77(19)
C22_2 C23_2 C18_2 121.4(2)
N12_3 N11_3 C15_3 110.62(19)
N12_3 N11_3 C23_3 124.86(19)
C15_3 N11_3 C23_3 124.52(18)
N13_3 N12_3 N11_3 107.2(2)
N12_3 N13_3 C14_3 109.4(2)
N13_3 C14_3 C15_3 109.3(2)
N13_3 C14_3 H14_3 125.4
C15_3 C14_3 H14_3 125.4
C14_3 C15_3 N11_3 103.5(2)
C14_3 C15_3 C16_3 138.1(2)
N11_3 C15_3 C16_3 118.4(2)
C17_3 C16_3 C15_3 119.7(2)
C17_3 C16_3 H16_3 120.1
C15_3 C16_3 H16_3 120.1
C16_3 C17_3 C18_3 121.4(2)
C16_3 C17_3 H17_3 119.3
C18_3 C17_3 H17_3 119.3
C19_3 C18_3 C23_3 117.4(2)
C19_3 C18_3 C17_3 123.0(2)
C23_3 C18_3 C17_3 119.6(2)
C20_3 C19_3 C18_3 120.8(2)
C20_3 C19_3 H19_3 119.6
C18_3 C19_3 H19_3 119.6
C19_3 C20_3 C21_3 120.4(3)
C19_3 C20_3 H20_3 119.8
C21_3 C20_3 H20_3 119.8
C22_3 C21_3 C20_3 120.7(3)
C22_3 C21_3 H21_3 119.6
C20_3 C21_3 H21_3 119.6
C21_3 C22_3 C23_3 118.8(2)
C21_3 C22_3 H22_3 120.6
C23_3 C22_3 H22_3 120.6
N11_3 C23_3 C22_3 121.8(2)
N11_3 C23_3 C18_3 116.40(19)
C22_3 C23_3 C18_3 121.8(2)

loop_
_geom_bond_atom_site_label_1
_geom_bond_atom_site_label_2
_geom_bond_distance
N11_1 N12_1 1.360(3)
N11_1 C15_1 1.368(3)
N11_1 C23_1 1.392(3)
N12_1 N13_1 1.314(3)
N13_1 C14_1 1.346(3)
C14_1 C15_1 1.378(3)
C14_1 H14_1 0.9500
C15_1 C16_1 1.430(3)
C16_1 C17_1 1.349(3)
C16_1 H16_1 0.9500
C17_1 C18_1 1.441(3)
C17_1 H17_1 0.9500
C18_1 C19_1 1.400(3)
C18_1 C23_1 1.404(3)
C19_1 C20_1 1.369(3)
C19_1 H19_1 0.9500
C20_1 C21_1 1.399(3)
C20_1 H20_1 0.9500
C21_1 C22_1 1.376(3)
C21_1 H21_1 0.9500
C22_1 C23_1 1.390(3)
C22_1 H22_1 0.9500
N11_2 N12_2 1.348(3)
N11_2 C15_2 1.381(3)
N11_2 C23_2 1.396(3)
N12_2 N13_2 1.321(3)
N13_2 C14_2 1.359(3)
C14_2 C15_2 1.371(3)
C14_2 H14_2 0.9500
C15_2 C16_2 1.424(3)
C16_2 C17_2 1.349(3)
C16_2 H16_2 0.9500
C17_2 C18_2 1.439(3)
C17_2 H17_2 0.9500
C18_2 C19_2 1.395(3)
C18_2 C23_2 1.411(3)
C19_2 C20_2 1.376(4)
C19_2 H19_2 0.9500
C20_2 C21_2 1.387(4)
C20_2 H20_2 0.9500
C21_2 C22_2 1.362(3)
C21_2 H21_2 0.9500
C22_2 C23_2 1.397(3)
C22_2 H22_2 0.9500
N11_3 N12_3 1.353(3)
N11_3 C15_3 1.380(3)
N11_3 C23_3 1.387(3)
N12_3 N13_3 1.310(3)
N13_3 C14_3 1.358(3)
C14_3 C15_3 1.373(3)
C14_3 H14_3 0.9500
C15_3 C16_3 1.411(3)
C16_3 C17_3 1.346(3)
C16_3 H16_3 0.9500
C17_3 C18_3 1.444(3)
C17_3 H17_3 0.9500
C18_3 C19_3 1.396(3)
C18_3 C23_3 1.407(3)
C19_3 C20_3 1.373(4)
C19_3 H19_3 0.9500
C20_3 C21_3 1.388(4)
C20_3 H20_3 0.9500
C21_3 C22_3 1.367(4)
C21_3 H21_3 0.9500
C22_3 C23_3 1.390(3)
C22_3 H22_3 0.9500

loop_
_geom_torsion_atom_site_label_1
_geom_torsion_atom_site_label_2
_geom_torsion_atom_site_label_3
_geom_torsion_atom_site_label_4
_geom_torsion
C15_1 N11_1 N12_1 N13_1 -0.2(3)
C23_1 N11_1 N12_1 N13_1 -179.4(2)
N11_1 N12_1 N13_1 C14_1 0.7(3)
N12_1 N13_1 C14_1 C15_1 -0.9(3)
N12_1 N11_1 C15_1 C14_1 -0.3(3)
C23_1 N11_1 C15_1 C14_1 178.8(2)
N12_1 N11_1 C15_1 C16_1 -179.0(2)
C23_1 N11_1 C15_1 C16_1 0.1(3)
N13_1 C14_1 C15_1 N11_1 0.7(3)
N13_1 C14_1 C15_1 C16_1 179.0(3)
N11_1 C15_1 C16_1 C17_1 -0.8(3)
C14_1 C15_1 C16_1 C17_1 -178.9(3)
C15_1 C16_1 C17_1 C18_1 0.4(3)
C16_1 C17_1 C18_1 C19_1 178.0(2)
C16_1 C17_1 C18_1 C23_1 0.7(3)
C23_1 C18_1 C19_1 C20_1 0.0(3)
C17_1 C18_1 C19_1 C20_1 -177.4(2)
C18_1 C19_1 C20_1 C21_1 -0.4(3)
C19_1 C20_1 C21_1 C22_1 0.0(3)
C20_1 C21_1 C22_1 C23_1 0.7(3)
C21_1 C22_1 C23_1 N11_1 178.4(2)
C21_1 C22_1 C23_1 C18_1 -1.2(3)
N12_1 N11_1 C23_1 C22_1 0.4(3)
C15_1 N11_1 C23_1 C22_1 -178.7(2)
N12_1 N11_1 C23_1 C18_1 180.0(2)
C15_1 N11_1 C23_1 C18_1 0.9(3)
C19_1 C18_1 C23_1 C22_1 0.8(3)
C17_1 C18_1 C23_1 C22_1 178.3(2)
C19_1 C18_1 C23_1 N11_1 -178.80(19)
C17_1 C18_1 C23_1 N11_1 -1.3(3)
C15_2 N11_2 N12_2 N13_2 0.2(2)
C23_2 N11_2 N12_2 N13_2 178.2(2)
N11_2 N12_2 N13_2 C14_2 -0.1(3)
N12_2 N13_2 C14_2 C15_2 0.1(3)
N13_2 C14_2 C15_2 N11_2 0.0(3)
N13_2 C14_2 C15_2 C16_2 179.5(3)
N12_2 N11_2 C15_2 C14_2 -0.1(2)
C23_2 N11_2 C15_2 C14_2 -178.2(2)
N12_2 N11_2 C15_2 C16_2 -179.73(19)
C23_2 N11_2 C15_2 C16_2 2.2(3)
C14_2 C15_2 C16_2 C17_2 -179.2(3)
N11_2 C15_2 C16_2 C17_2 0.3(3)
C15_2 C16_2 C17_2 C18_2 -1.9(3)
C16_2 C17_2 C18_2 C19_2 -177.3(2)
C16_2 C17_2 C18_2 C23_2 1.3(3)
C23_2 C18_2 C19_2 C20_2 -1.2(3)
C17_2 C18_2 C19_2 C20_2 177.4(2)
C18_2 C19_2 C20_2 C21_2 0.1(4)
C19_2 C20_2 C21_2 C22_2 0.6(4)
C20_2 C21_2 C22_2 C23_2 -0.3(4)
N12_2 N11_2 C23_2 C22_2 -2.4(3)
C15_2 N11_2 C23_2 C22_2 175.4(2)
N12_2 N11_2 C23_2 C18_2 179.4(2)
C15_2 N11_2 C23_2 C18_2 -2.9(3)
C21_2 C22_2 C23_2 N11_2 -179.0(2)
C21_2 C22_2 C23_2 C18_2 -0.8(4)
C19_2 C18_2 C23_2 N11_2 179.8(2)
C17_2 C18_2 C23_2 N11_2 1.1(3)
C19_2 C18_2 C23_2 C22_2 1.5(3)
C17_2 C18_2 C23_2 C22_2 -177.2(2)
C15_3 N11_3 N12_3 N13_3 0.1(2)
C23_3 N11_3 N12_3 N13_3 179.36(19)
N11_3 N12_3 N13_3 C14_3 0.0(3)
N12_3 N13_3 C14_3 C15_3 0.0(3)
N13_3 C14_3 C15_3 N11_3 0.1(3)
N13_3 C14_3 C15_3 C16_3 -177.3(3)
N12_3 N11_3 C15_3 C14_3 -0.1(2)
C23_3 N11_3 C15_3 C14_3 -179.38(19)
N12_3 N11_3 C15_3 C16_3 177.9(2)
C23_3 N11_3 C15_3 C16_3 -1.4(3)
C14_3 C15_3 C16_3 C17_3 176.5(3)
N11_3 C15_3 C16_3 C17_3 -0.6(3)
C15_3 C16_3 C17_3 C18_3 1.6(3)
C16_3 C17_3 C18_3 C19_3 179.5(2)
C16_3 C17_3 C18_3 C23_3 -0.7(3)
C23_3 C18_3 C19_3 C20_3 0.6(3)
C17_3 C18_3 C19_3 C20_3 -179.7(2)
C18_3 C19_3 C20_3 C21_3 0.4(4)
C19_3 C20_3 C21_3 C22_3 -0.5(4)
C20_3 C21_3 C22_3 C23_3 -0.5(4)
N12_3 N11_3 C23_3 C22_3 3.2(3)
C15_3 N11_3 C23_3 C22_3 -177.6(2)
N12_3 N11_3 C23_3 C18_3 -177.02(19)
C15_3 N11_3 C23_3 C18_3 2.2(3)
C21_3 C22_3 C23_3 N11_3 -178.7(2)
C21_3 C22_3 C23_3 C18_3 1.5(3)
C19_3 C18_3 C23_3 N11_3 178.65(19)
C17_3 C18_3 C23_3 N11_3 -1.1(3)
C19_3 C18_3 C23_3 C22_3 -1.6(3)
C17_3 C18_3 C23_3 C22_3 178.7(2)
